data_4022120
loop_
_publ_author_name
'Joshua Gergely'
'Jeremy B. Morgan'
'Larry E. Overman'

_publ_section_title
;
 Stereocontrolled Synthesis of Functionalized cis-Cyclopentapyrazolidines
 by 1,3-Dipolar Cycloaddition Reactions of Azomethine Imines
;
_journal_name_full 'Journal of Organic Chemistry'
_journal_page_first 9144
_journal_page_last 9152
_journal_paper_doi 10.1021/jo061537j
_journal_volume 71
_journal_year 2006
_chemical_formula_sum 'C27 H29 N3 O7 S'
_chemical_formula_weight 539.59
_chemical_name_systematic
; 
 ? 
;
_space_group_IT_number 2
_symmetry_cell_setting triclinic
_symmetry_space_group_name_Hall '-P 1'
_symmetry_space_group_name_H-M 'P -1'
_atom_sites_solution_hydrogens mixed
_atom_sites_solution_primary direct
_atom_sites_solution_secondary difmap
_audit_creation_method SHELXTL
_cell_angle_alpha 107.192(2)
_cell_angle_beta 102.821(2)
_cell_angle_gamma 100.207(2)
_cell_formula_units_Z 2
_cell_length_a 10.5061(10)
_cell_length_b 10.8749(11)
_cell_length_c 13.0039(13)
_cell_measurement_temperature 168(2)
_cell_volume 1336.1(2)
_computing_cell_refinement 'Bruker SMART/SAINT'
_computing_data_collection 'Bruker SMART'
_computing_data_reduction 'Bruker SAINT'
_computing_molecular_graphics 'Bruker SHELXTL'
_computing_publication_material 'Bruker SHELXTL'
_computing_structure_refinement 'Bruker SHELXTL'
_computing_structure_solution 'Bruker SHELXTL'
_diffrn_ambient_temperature 168(2)
_diffrn_measured_fraction_theta_full 0.969
_diffrn_measured_fraction_theta_max 0.969
_diffrn_measurement_device_type 'CCD area detector'
_diffrn_measurement_method 'phi and omega scans'
_diffrn_radiation_monochromator graphite
_diffrn_radiation_source 'normal-focus sealed tube'
_diffrn_radiation_type MoK\a
_diffrn_radiation_wavelength 0.71073
_diffrn_reflns_av_R_equivalents 0.0262
_diffrn_reflns_av_sigmaI/netI 0.0360
_diffrn_reflns_limit_h_max 13
_diffrn_reflns_limit_h_min -13
_diffrn_reflns_limit_k_max 14
_diffrn_reflns_limit_k_min -14
_diffrn_reflns_limit_l_max 17
_diffrn_reflns_limit_l_min -17
_diffrn_reflns_number 14883
_diffrn_reflns_theta_full 28.34
_diffrn_reflns_theta_max 28.34
_diffrn_reflns_theta_min 1.71
_diffrn_standards_decay_% '< 1.0'
_diffrn_standards_interval_count 'initial 50 frames recollected'
_diffrn_standards_number '50 frames'
_exptl_absorpt_coefficient_mu 0.172
_exptl_absorpt_correction_T_max 0.9764
_exptl_absorpt_correction_T_min 0.9424
_exptl_absorpt_correction_type multi-scan
_exptl_absorpt_process_details 'Bruker SADABS'
_exptl_crystal_colour colorless
_exptl_crystal_density_diffrn 1.341
_exptl_crystal_density_meas ?
_exptl_crystal_density_method 'not measured'
_exptl_crystal_description irregular
_exptl_crystal_F_000 568
_exptl_crystal_size_max 0.35
_exptl_crystal_size_mid 0.23
_exptl_crystal_size_min 0.14
_refine_diff_density_max 0.369
_refine_diff_density_min -0.304
_refine_diff_density_rms 0.046
_refine_ls_extinction_method none
_refine_ls_goodness_of_fit_ref 1.006
_refine_ls_hydrogen_treatment mixed
_refine_ls_matrix_type full
_refine_ls_number_parameters 447
_refine_ls_number_reflns 6452
_refine_ls_number_restraints 0
_refine_ls_restrained_S_all 1.006
_refine_ls_R_factor_all 0.0555
_refine_ls_R_factor_gt 0.0387
_refine_ls_shift/su_max 0.000
_refine_ls_shift/su_mean 0.000
_refine_ls_structure_factor_coef Fsqd
_refine_ls_weighting_details 'calc w=1/[\s^2^(Fo^2^)+(0.0429P)^2^+0.5157P] where P=(Fo^2^+2Fc^2^)/3'
_refine_ls_weighting_scheme calc
_refine_ls_wR_factor_gt 0.0895
_refine_ls_wR_factor_ref 0.0992
_reflns_number_gt 5019
_reflns_number_total 6452
_reflns_threshold_expression >2sigma(I)
_cod_data_source_file jo061537jsi20060724_085626.cif
_cod_depositor_comments
;
The following automatic conversions were performed:
'_symmetry_cell_setting' value 'Triclinic' changed to 'triclinic'
according to '/home/saulius/struct/CIF-dictionaries/cif_core.dic'
dictionary named 'cif_core.dic' version 2.4.1 from 2010-06-29.

Automatic conversion script
Id: cif_fix_enum 1527 2010-12-29 10:47:43Z saulius 

The following automatic conversions were performed:

'_exptl_crystal_density_meas' value 'n/a' was changed to '?' - the
value is perceived as not measured.

Automatic conversion script
Id: cif_fix_values 3008 2015-01-20 13:52:24Z robertas 

The following automatic conversions were performed:

'_atom_sites_solution_hydrogens' value 'difmap & geom' was changed to
'mixed'.

Automatic conversion script
Id: cif_fix_values 6452 2018-10-05 10:23:21Z andrius 
;
_cod_database_code 4022120

loop_
_symmetry_equiv_pos_as_xyz
'x, y, z'
'-x, -y, -z'

loop_
_atom_site_label
_atom_site_type_symbol
_atom_site_fract_x
_atom_site_fract_y
_atom_site_fract_z
_atom_site_U_iso_or_equiv
_atom_site_adp_type
_atom_site_occupancy
_atom_site_symmetry_multiplicity
_atom_site_calc_flag
_atom_site_refinement_flags
S1 S 0.29595(4) 0.65868(4) 0.33015(3) 0.02548(10) Uani 1 1 d .
O1 O 0.23635(11) 1.21005(11) 0.36703(9) 0.0309(3) Uani 1 1 d .
O2 O 0.35893(11) 1.09200(11) 0.27596(9) 0.0284(2) Uani 1 1 d .
O3 O 0.30054(10) 0.97125(11) 0.46219(8) 0.0233(2) Uani 1 1 d .
O4 O 0.14752(12) 0.86044(12) 0.52167(9) 0.0316(3) Uani 1 1 d .
O5 O 0.44676(14) 0.60418(12) 0.14823(12) 0.0458(3) Uani 1 1 d .
O6 O 0.05792(11) 0.67745(10) 0.02763(8) 0.0234(2) Uani 1 1 d .
O7 O 0.00684(11) 0.85994(10) -0.00277(8) 0.0253(2) Uani 1 1 d .
N1 N 0.16955(12) 0.80814(12) 0.24276(9) 0.0188(2) Uani 1 1 d .
N2 N 0.14364(12) 0.87798(11) 0.16726(9) 0.0185(2) Uani 1 1 d .
N3 N 0.35928(12) 0.78486(13) 0.18942(10) 0.0224(3) Uani 1 1 d .
C1 C 0.11736(14) 1.00129(14) 0.23090(12) 0.0199(3) Uani 1 1 d .
C2 C 0.04123(14) 0.95865(14) 0.30852(11) 0.0195(3) Uani 1 1 d .
C3 C -0.11229(15) 0.90245(17) 0.25848(13) 0.0244(3) Uani 1 1 d .
C4 C -0.14474(15) 0.79745(17) 0.31154(13) 0.0264(3) Uani 1 1 d .
C5 C -0.03264(15) 0.72600(16) 0.30256(13) 0.0245(3) Uani 1 1 d .
C6 C 0.09413(14) 0.83737(14) 0.32634(11) 0.0190(3) Uani 1 1 d .
C7 C 0.25317(15) 1.10422(15) 0.29308(12) 0.0227(3) Uani 1 1 d .
C8 C 0.3579(2) 1.3182(2) 0.43268(19) 0.0456(5) Uani 1 1 d .
C9 C 0.3182(2) 1.4159(2) 0.5195(2) 0.0635(7) Uani 1 1 d .
H9A H 0.3972 1.4906 0.5658 0.095 Uiso 1 1 calc R
H9B H 0.2841 1.3720 0.5675 0.095 Uiso 1 1 calc R
H9C H 0.2474 1.4493 0.4822 0.095 Uiso 1 1 calc R
C10 C 0.18404(14) 0.88463(15) 0.44718(12) 0.0212(3) Uani 1 1 d .
C11 C 0.39016(17) 1.0272(2) 0.57661(13) 0.0319(4) Uani 1 1 d .
C12 C 0.27550(14) 0.75183(14) 0.25062(11) 0.0198(3) Uani 1 1 d .
C13 C 0.44536(15) 0.71419(16) 0.14598(13) 0.0261(3) Uani 1 1 d .
C14 C 0.53205(15) 0.78441(16) 0.09269(12) 0.0247(3) Uani 1 1 d .
C15 C 0.56567(15) 0.92208(16) 0.11917(13) 0.0251(3) Uani 1 1 d .
C16 C 0.65014(17) 0.97991(19) 0.06815(14) 0.0316(4) Uani 1 1 d .
C17 C 0.69878(17) 0.9007(2) -0.01048(14) 0.0354(4) Uani 1 1 d .
C18 C 0.66423(18) 0.7640(2) -0.03814(15) 0.0378(4) Uani 1 1 d .
C19 C 0.58273(17) 0.70550(19) 0.01375(14) 0.0326(4) Uani 1 1 d .
C20 C 0.06013(14) 0.80650(14) 0.05681(11) 0.0192(3) Uani 1 1 d .
C21 C -0.00900(17) 0.60036(16) -0.09218(12) 0.0259(3) Uani 1 1 d .
C22 C 0.07653(17) 0.62991(15) -0.16432(12) 0.0270(3) Uani 1 1 d .
C23 C 0.0210(2) 0.66943(19) -0.25297(15) 0.0404(4) Uani 1 1 d .
C24 C 0.0940(3) 0.6944(2) -0.32394(18) 0.0530(6) Uani 1 1 d .
C25 C 0.2233(3) 0.6821(2) -0.30570(18) 0.0583(7) Uani 1 1 d .
C26 C 0.2815(2) 0.6426(2) -0.21858(19) 0.0529(6) Uani 1 1 d .
C27 C 0.20656(19) 0.61500(19) -0.14744(15) 0.0386(4) Uani 1 1 d .
H3 H 0.3471(19) 0.8517(19) 0.1698(15) 0.032(5) Uiso 1 1 d .
H1A H 0.0651(16) 1.0339(16) 0.1806(14) 0.020(4) Uiso 1 1 d .
H2A H 0.0646(15) 1.0286(15) 0.3791(13) 0.014(4) Uiso 1 1 d .
H3A H -0.1339(17) 0.8594(17) 0.1770(15) 0.026(4) Uiso 1 1 d .
H3B H -0.1561(17) 0.9723(18) 0.2750(14) 0.027(4) Uiso 1 1 d .
H4A H -0.1385(17) 0.8419(17) 0.3916(15) 0.024(4) Uiso 1 1 d .
H4B H -0.2351(19) 0.7350(18) 0.2737(15) 0.032(5) Uiso 1 1 d .
H5A H -0.0199(18) 0.6747(18) 0.3518(15) 0.031(5) Uiso 1 1 d .
H5B H -0.0527(17) 0.6648(17) 0.2255(15) 0.024(4) Uiso 1 1 d .
H8A H 0.388(2) 1.358(2) 0.380(2) 0.058(7) Uiso 1 1 d .
H8B H 0.426(3) 1.283(2) 0.467(2) 0.061(7) Uiso 1 1 d .
H11A H 0.3440(19) 1.0627(19) 0.6272(16) 0.034(5) Uiso 1 1 d .
H11B H 0.464(2) 1.101(2) 0.5782(17) 0.044(5) Uiso 1 1 d .
H11C H 0.427(2) 0.957(2) 0.5968(17) 0.045(6) Uiso 1 1 d .
H15A H 0.5345(18) 0.9776(18) 0.1743(15) 0.028(4) Uiso 1 1 d .
H16A H 0.6736(19) 1.074(2) 0.0847(15) 0.035(5) Uiso 1 1 d .
H17A H 0.759(2) 0.940(2) -0.0454(17) 0.043(5) Uiso 1 1 d .
H18A H 0.696(2) 0.709(2) -0.0935(18) 0.048(6) Uiso 1 1 d .
H19A H 0.561(2) 0.615(2) -0.0029(16) 0.039(5) Uiso 1 1 d .
H21A H -0.0181(17) 0.5094(18) -0.0941(14) 0.025(4) Uiso 1 1 d .
H21B H -0.1001(19) 0.6157(18) -0.1139(15) 0.031(5) Uiso 1 1 d .
H23A H -0.075(2) 0.679(2) -0.2658(18) 0.056(6) Uiso 1 1 d .
H24A H 0.056(3) 0.723(2) -0.389(2) 0.069(7) Uiso 1 1 d .
H25A H 0.273(3) 0.695(3) -0.356(2) 0.074(8) Uiso 1 1 d .
H26A H 0.359(2) 0.623(2) -0.199(2) 0.056(7) Uiso 1 1 d .
H27A H 0.2395(19) 0.5850(19) -0.0913(16) 0.035(5) Uiso 1 1 d .

loop_
_atom_site_aniso_label
_atom_site_aniso_U_11
_atom_site_aniso_U_22
_atom_site_aniso_U_33
_atom_site_aniso_U_23
_atom_site_aniso_U_13
_atom_site_aniso_U_12
S1 0.0270(2) 0.0268(2) 0.02679(19) 0.01275(15) 0.00862(14) 0.01043(15)
O1 0.0280(6) 0.0193(5) 0.0358(6) -0.0014(5) 0.0098(5) 0.0011(5)
O2 0.0243(6) 0.0289(6) 0.0309(6) 0.0078(5) 0.0119(4) 0.0039(5)
O3 0.0197(5) 0.0287(6) 0.0174(5) 0.0041(4) 0.0047(4) 0.0035(4)
O4 0.0347(6) 0.0409(7) 0.0223(5) 0.0139(5) 0.0127(5) 0.0074(5)
O5 0.0598(9) 0.0288(7) 0.0669(9) 0.0179(6) 0.0442(7) 0.0211(6)
O6 0.0343(6) 0.0170(5) 0.0172(5) 0.0047(4) 0.0065(4) 0.0057(4)
O7 0.0321(6) 0.0245(6) 0.0208(5) 0.0087(4) 0.0069(4) 0.0109(5)
N1 0.0204(6) 0.0210(6) 0.0174(5) 0.0073(5) 0.0079(4) 0.0071(5)
N2 0.0218(6) 0.0179(6) 0.0179(5) 0.0066(5) 0.0077(4) 0.0071(5)
N3 0.0212(6) 0.0243(7) 0.0251(6) 0.0091(5) 0.0106(5) 0.0086(5)
C1 0.0215(7) 0.0179(7) 0.0201(7) 0.0048(5) 0.0071(5) 0.0061(6)
C2 0.0203(7) 0.0206(7) 0.0168(6) 0.0037(5) 0.0069(5) 0.0063(6)
C3 0.0197(7) 0.0306(8) 0.0229(7) 0.0073(6) 0.0080(6) 0.0078(6)
C4 0.0189(7) 0.0314(8) 0.0269(8) 0.0070(6) 0.0091(6) 0.0037(6)
C5 0.0229(7) 0.0225(8) 0.0264(8) 0.0062(6) 0.0100(6) 0.0020(6)
C6 0.0183(7) 0.0215(7) 0.0171(6) 0.0052(5) 0.0070(5) 0.0057(5)
C7 0.0258(8) 0.0200(7) 0.0225(7) 0.0077(6) 0.0078(6) 0.0048(6)
C8 0.0371(11) 0.0290(10) 0.0492(12) -0.0072(8) 0.0135(9) -0.0097(8)
C9 0.0619(14) 0.0371(12) 0.0601(14) -0.0181(10) 0.0268(11) -0.0149(10)
C10 0.0218(7) 0.0246(7) 0.0194(7) 0.0075(6) 0.0082(5) 0.0089(6)
C11 0.0233(8) 0.0458(11) 0.0179(7) 0.0009(7) 0.0032(6) 0.0088(8)
C12 0.0187(7) 0.0186(7) 0.0178(6) 0.0021(5) 0.0040(5) 0.0031(5)
C13 0.0245(8) 0.0246(8) 0.0273(7) 0.0035(6) 0.0114(6) 0.0066(6)
C14 0.0195(7) 0.0304(8) 0.0237(7) 0.0069(6) 0.0079(6) 0.0077(6)
C15 0.0223(7) 0.0318(8) 0.0228(7) 0.0097(6) 0.0072(6) 0.0100(6)
C16 0.0275(8) 0.0387(10) 0.0322(8) 0.0184(7) 0.0079(7) 0.0083(7)
C17 0.0258(8) 0.0570(12) 0.0304(8) 0.0226(8) 0.0117(7) 0.0106(8)
C18 0.0288(9) 0.0558(12) 0.0293(9) 0.0090(8) 0.0154(7) 0.0138(8)
C19 0.0280(8) 0.0358(10) 0.0331(9) 0.0058(7) 0.0143(7) 0.0102(7)
C20 0.0200(7) 0.0203(7) 0.0189(6) 0.0063(5) 0.0098(5) 0.0047(6)
C21 0.0358(9) 0.0200(8) 0.0171(7) 0.0033(6) 0.0057(6) 0.0037(7)
C22 0.0411(9) 0.0169(7) 0.0199(7) 0.0026(6) 0.0102(6) 0.0046(6)
C23 0.0649(13) 0.0346(10) 0.0315(9) 0.0168(8) 0.0204(9) 0.0196(9)
C24 0.0850(17) 0.0460(12) 0.0404(11) 0.0217(10) 0.0328(11) 0.0180(12)
C25 0.0846(18) 0.0475(13) 0.0398(11) 0.0077(10) 0.0378(12) -0.0017(12)
C26 0.0427(12) 0.0517(13) 0.0500(12) -0.0033(10) 0.0206(10) 0.0045(10)
C27 0.0403(10) 0.0386(10) 0.0268(8) 0.0018(7) 0.0076(7) 0.0050(8)

loop_
_atom_type_symbol
_atom_type_description
_atom_type_scat_dispersion_real
_atom_type_scat_dispersion_imag
_atom_type_scat_source
C C 0.0033 0.0016 'International Tables Vol C Tables 4.2.6.8 and 6.1.1.4'
H H 0.0000 0.0000 'International Tables Vol C Tables 4.2.6.8 and 6.1.1.4'
N N 0.0061 0.0033 'International Tables Vol C Tables 4.2.6.8 and 6.1.1.4'
O O 0.0106 0.0060 'International Tables Vol C Tables 4.2.6.8 and 6.1.1.4'
S S 0.1246 0.1234 'International Tables Vol C Tables 4.2.6.8 and 6.1.1.4'

loop_
_geom_angle_atom_site_label_1
_geom_angle_atom_site_label_2
_geom_angle_atom_site_label_3
_geom_angle
C7 O1 C8 116.29(13)
C10 O3 C11 115.28(12)
C20 O6 C21 114.00(11)
C12 N1 N2 121.20(11)
C12 N1 C6 125.90(11)
N2 N1 C6 110.91(10)
C20 N2 N1 118.74(11)
C20 N2 C1 118.67(11)
N1 N2 C1 106.15(10)
C12 N3 C13 127.86(13)
N2 C1 C7 107.89(11)
N2 C1 C2 103.44(11)
C7 C1 C2 114.28(12)
C3 C2 C1 116.02(12)
C3 C2 C6 104.54(12)
C1 C2 C6 104.33(11)
C4 C3 C2 103.31(12)
C3 C4 C5 103.05(12)
C4 C5 C6 104.52(12)
N1 C6 C10 112.99(11)
N1 C6 C5 114.06(11)
C10 C6 C5 112.73(12)
N1 C6 C2 102.81(10)
C10 C6 C2 107.37(11)
C5 C6 C2 105.87(11)
O2 C7 O1 125.34(14)
O2 C7 C1 124.76(13)
O1 C7 C1 109.89(12)
O1 C8 C9 106.69(16)
O4 C10 O3 124.41(13)
O4 C10 C6 123.61(13)
O3 C10 C6 111.33(11)
N1 C12 N3 112.70(12)
N1 C12 S1 120.57(10)
N3 C12 S1 126.71(11)
O5 C13 N3 122.81(14)
O5 C13 C14 123.01(14)
N3 C13 C14 114.14(13)
C15 C14 C19 119.40(15)
C15 C14 C13 123.52(13)
C19 C14 C13 117.07(15)
C16 C15 C14 119.92(15)
C17 C16 C15 120.16(17)
C18 C17 C16 120.12(16)
C17 C18 C19 120.27(16)
C18 C19 C14 120.11(17)
O7 C20 O6 126.47(13)
O7 C20 N2 122.44(13)
O6 C20 N2 110.92(12)
O6 C21 C22 111.72(13)
C27 C22 C23 119.48(16)
C27 C22 C21 121.90(15)
C23 C22 C21 118.59(16)
C24 C23 C22 121.0(2)
C25 C24 C23 119.4(2)
C24 C25 C26 121.10(19)
C25 C26 C27 119.6(2)
C22 C27 C26 119.4(2)

loop_
_geom_bond_atom_site_label_1
_geom_bond_atom_site_label_2
_geom_bond_distance
S1 C12 1.6552(15)
O1 C7 1.3319(18)
O1 C8 1.460(2)
O2 C7 1.2026(18)
O3 C10 1.3417(18)
O3 C11 1.4528(18)
O4 C10 1.1977(17)
O5 C13 1.208(2)
O6 C20 1.3356(17)
O6 C21 1.4688(17)
O7 C20 1.2002(17)
N1 C12 1.3610(18)
N1 N2 1.4178(16)
N1 C6 1.4756(17)
N2 C20 1.4057(18)
N2 C1 1.4615(17)
N3 C12 1.3802(18)
N3 C13 1.3943(19)
C1 C7 1.526(2)
C1 C2 1.5418(19)
C2 C3 1.532(2)
C2 C6 1.577(2)
C3 C4 1.526(2)
C4 C5 1.528(2)
C5 C6 1.536(2)
C6 C10 1.5222(19)
C8 C9 1.495(3)
C13 C14 1.496(2)
C14 C15 1.392(2)
C14 C19 1.399(2)
C15 C16 1.390(2)
C16 C17 1.384(3)
C17 C18 1.381(3)
C18 C19 1.382(2)
C21 C22 1.497(2)
C22 C27 1.381(3)
C22 C23 1.392(2)
C23 C24 1.379(3)
C24 C25 1.364(4)
C25 C26 1.384(4)
C26 C27 1.403(3)

loop_
_geom_torsion_atom_site_label_1
_geom_torsion_atom_site_label_2
_geom_torsion_atom_site_label_3
_geom_torsion_atom_site_label_4
_geom_torsion
C12 N1 N2 C20 88.98(16)
C6 N1 N2 C20 -106.17(13)
C12 N1 N2 C1 -134.26(13)
C6 N1 N2 C1 30.59(14)
C20 N2 C1 C7 -137.62(12)
N1 N2 C1 C7 85.60(13)
C20 N2 C1 C2 100.96(13)
N1 N2 C1 C2 -35.83(13)
N2 C1 C2 C3 -86.37(14)
C7 C1 C2 C3 156.61(13)
N2 C1 C2 C6 28.03(13)
C7 C1 C2 C6 -88.98(14)
C1 C2 C3 C4 145.98(12)
C6 C2 C3 C4 31.70(14)
C2 C3 C4 C5 -43.62(15)
C3 C4 C5 C6 38.23(15)
C12 N1 C6 C10 37.10(19)
N2 N1 C6 C10 -126.88(12)
C12 N1 C6 C5 -93.38(16)
N2 N1 C6 C5 102.64(13)
C12 N1 C6 C2 152.50(13)
N2 N1 C6 C2 -11.47(14)
C4 C5 C6 N1 -130.55(12)
C4 C5 C6 C10 98.85(14)
C4 C5 C6 C2 -18.26(14)
C3 C2 C6 N1 111.66(11)
C1 C2 C6 N1 -10.62(13)
C3 C2 C6 C10 -128.94(12)
C1 C2 C6 C10 108.78(12)
C3 C2 C6 C5 -8.29(14)
C1 C2 C6 C5 -130.57(11)
C8 O1 C7 O2 -0.8(2)
C8 O1 C7 C1 -179.51(15)
N2 C1 C7 O2 11.96(19)
C2 C1 C7 O2 126.39(15)
N2 C1 C7 O1 -169.29(11)
C2 C1 C7 O1 -54.87(16)
C7 O1 C8 C9 -172.42(18)
C11 O3 C10 O4 5.9(2)
C11 O3 C10 C6 176.97(12)
N1 C6 C10 O4 -146.67(14)
C5 C6 C10 O4 -15.5(2)
C2 C6 C10 O4 100.69(16)
N1 C6 C10 O3 42.18(16)
C5 C6 C10 O3 173.32(12)
C2 C6 C10 O3 -70.47(14)
N2 N1 C12 N3 7.46(18)
C6 N1 C12 N3 -155.00(13)
N2 N1 C12 S1 -174.20(10)
C6 N1 C12 S1 23.34(19)
C13 N3 C12 N1 -155.71(14)
C13 N3 C12 S1 26.1(2)
C12 N3 C13 O5 7.5(3)
C12 N3 C13 C14 -174.58(13)
O5 C13 C14 C15 -158.43(17)
N3 C13 C14 C15 23.7(2)
O5 C13 C14 C19 20.4(2)
N3 C13 C14 C19 -157.47(14)
C19 C14 C15 C16 -0.7(2)
C13 C14 C15 C16 178.10(14)
C14 C15 C16 C17 1.2(2)
C15 C16 C17 C18 -0.4(2)
C16 C17 C18 C19 -1.0(3)
C17 C18 C19 C14 1.5(3)
C15 C14 C19 C18 -0.7(2)
C13 C14 C19 C18 -179.56(15)
C21 O6 C20 O7 4.9(2)
C21 O6 C20 N2 -170.56(11)
N1 N2 C20 O7 161.30(12)
C1 N2 C20 O7 29.90(19)
N1 N2 C20 O6 -23.07(16)
C1 N2 C20 O6 -154.48(11)
C20 O6 C21 C22 73.76(16)
O6 C21 C22 C27 56.0(2)
O6 C21 C22 C23 -126.06(16)
C27 C22 C23 C24 -0.2(3)
C21 C22 C23 C24 -178.21(17)
C22 C23 C24 C25 -1.1(3)
C23 C24 C25 C26 1.3(3)
C24 C25 C26 C27 -0.2(3)
C23 C22 C27 C26 1.3(3)
C21 C22 C27 C26 179.20(16)
C25 C26 C27 C22 -1.1(3)
